data_1515336
loop_
_publ_author_name
'Hu, Rongrong'
'Lam, Jacky W. Y.'
'Liu, Jianzhao'
'Sung, Herman H. Y.'
'Williams, Ian D.'
'Yue, Zhounan'
'Wong, Kam Sing'
'Yuen, Matthew M. F.'
'Tang, Ben Zhong'

_publ_section_title
;
 Hyperbranched conjugated poly(tetraphenylethene): synthesis,
 aggregation-induced emission, fluorescent photopatterning, optical
 limiting and explosive detection
;
_journal_issue 6
_journal_name_full 'Polymer Chemistry'
_journal_page_first 1481
_journal_paper_doi 10.1039/c2py20057k
_journal_volume 3
_journal_year 2012
_chemical_formula_sum 'C30 H20'
_chemical_formula_weight 380.46
_chemical_name_systematic
;
?
;
_space_group_IT_number 15
_symmetry_cell_setting monoclinic
_symmetry_space_group_name_Hall '-C 2yc'
_symmetry_space_group_name_H-M 'C 1 2/c 1'
_atom_sites_solution_hydrogens geom
_atom_sites_solution_primary direct
_atom_sites_solution_secondary difmap
_audit_creation_method SHELXL-97
_cell_angle_alpha 90.00
_cell_angle_beta 107.11(7)
_cell_angle_gamma 90.00
_cell_formula_units_Z 4
_cell_length_a 20.918(14)
_cell_length_b 5.5926(18)
_cell_length_c 19.778(9)
_cell_measurement_reflns_used 930
_cell_measurement_temperature 173(2)
_cell_measurement_theta_max 71.49
_cell_measurement_theta_min 4.44
_cell_volume 2211(2)
_computing_cell_refinement
;
CrysAlisPro, Oxford Diffraction Ltd.,
Version 1.171.33.66 (release 28-04-2010 CrysAlis171 .NET)
(compiled Apr 28 2010,14:27:37)
;
_computing_data_collection
;
CrysAlisPro, Oxford Diffraction Ltd.,
Version 1.171.33.66 (release 28-04-2010 CrysAlis171 .NET)
(compiled Apr 28 2010,14:27:37)
;
_computing_data_reduction
;
CrysAlisPro, Oxford Diffraction Ltd.,
Version 1.171.33.66 (release 28-04-2010 CrysAlis171 .NET)
(compiled Apr 28 2010,14:27:37)
;
_computing_structure_refinement 'SHELXL-97 (Sheldrick, 1997)'
_computing_structure_solution 'SHELXS-97 (Sheldrick, 1990)'
_diffrn_ambient_temperature 173(2)
_diffrn_measured_fraction_theta_full 0.912
_diffrn_measured_fraction_theta_max 0.910
_diffrn_measurement_device_type 'Xcalibur, Sapphire3, Gemini ultra'
_diffrn_radiation_monochromator mirror
_diffrn_radiation_source 'Enhance Ultra (Cu) X-ray Source'
_diffrn_radiation_type CuK\a
_diffrn_radiation_wavelength 1.54178
_diffrn_reflns_av_R_equivalents 0.1206
_diffrn_reflns_av_sigmaI/netI 0.1230
_diffrn_reflns_limit_h_max 23
_diffrn_reflns_limit_h_min -23
_diffrn_reflns_limit_k_max 5
_diffrn_reflns_limit_k_min -6
_diffrn_reflns_limit_l_max 18
_diffrn_reflns_limit_l_min -23
_diffrn_reflns_number 4861
_diffrn_reflns_theta_full 66.50
_diffrn_reflns_theta_max 66.99
_diffrn_reflns_theta_min 4.42
_exptl_absorpt_coefficient_mu 0.490
_exptl_absorpt_correction_T_max 1.00
_exptl_absorpt_correction_T_min 0.53
_exptl_absorpt_correction_type multi-scan
_exptl_absorpt_process_details
;
CrysAlisPro, Oxford Diffraction Ltd.,
Version 1.171.33.66 (release 28-04-2010 CrysAlis171 .NET)
(compiled Apr 28 2010,14:27:37)
Empirical absorption correction using spherical harmonics,
implemented in SCALE3 ABSPACK scaling algorithm.
;
_exptl_crystal_colour yellow
_exptl_crystal_density_diffrn 1.143
_exptl_crystal_density_method 'not measured'
_exptl_crystal_description needle
_exptl_crystal_F_000 800
_exptl_crystal_size_max 0.20
_exptl_crystal_size_mid 0.04
_exptl_crystal_size_min 0.03
_refine_diff_density_max 0.164
_refine_diff_density_min -0.160
_refine_diff_density_rms 0.039
_refine_ls_extinction_method none
_refine_ls_goodness_of_fit_ref 1.005
_refine_ls_hydrogen_treatment constr
_refine_ls_matrix_type full
_refine_ls_number_parameters 136
_refine_ls_number_reflns 1790
_refine_ls_number_restraints 0
_refine_ls_restrained_S_all 1.005
_refine_ls_R_factor_all 0.1431
_refine_ls_R_factor_gt 0.0613
_refine_ls_shift/su_max 0.000
_refine_ls_shift/su_mean 0.000
_refine_ls_structure_factor_coef Fsqd
_refine_ls_weighting_details
; calc
[0.00000+1.00000exp(0.30(sin\q/\l)^2^)]/
[\s^2^(Fo^2^)+0.0000+0.0000*P+(0.0130P)^2^+0.0000sin\q/\l]
where P = 0.33333Fo^2^ + 0.66667Fc^2^
;
_refine_ls_weighting_scheme calc
_refine_ls_wR_factor_gt 0.0864
_refine_ls_wR_factor_ref 0.0995
_reflns_number_gt 798
_reflns_number_total 1790
_reflns_threshold_expression >2sigma(I)
_cod_data_source_file c2py20057k.txt
_cod_data_source_block rong10
_cod_depositor_comments
;
The following automatic conversions were performed:

'_symmetry_cell_setting' value 'Monoclinic' changed to 'monoclinic'
according to
/usr/data/users/saulius/automatic-downloads/retrospective/RSC/lib/dictionaries/cif_core.dic
dictionary named 'cif_core.dic' version 2.4.2 from 2011-04-26.

Automatic conversion script
Id: cif_fix_values 2281 2013-09-26 08:29:07Z andrius 
;
_cod_original_cell_volume 2211.4(19)
_cod_original_sg_symbol_H-M C2/c
_cod_database_code 1515336

loop_
_symmetry_equiv_pos_as_xyz
'x, y, z'
'-x, y, -z+1/2'
'x+1/2, y+1/2, z'
'-x+1/2, y+1/2, -z+1/2'
'-x, -y, -z'
'x, -y, z-1/2'
'-x+1/2, -y+1/2, -z'
'x+1/2, -y+1/2, z-1/2'

loop_
_atom_site_label
_atom_site_type_symbol
_atom_site_fract_x
_atom_site_fract_y
_atom_site_fract_z
_atom_site_U_iso_or_equiv
_atom_site_adp_type
_atom_site_occupancy
_atom_site_symmetry_multiplicity
_atom_site_calc_flag
_atom_site_refinement_flags
C1 C 0.46620(16) 0.3462(4) 0.23427(16) 0.0507(10) Uani 1 1 d .
C11 C 0.41634(18) 0.3210(4) 0.27326(15) 0.0518(10) Uani 1 1 d .
C12 C 0.36146(18) 0.4741(5) 0.26309(17) 0.0589(10) Uani 1 1 d .
H12A H 0.3563 0.6010 0.2300 0.071 Uiso 1 1 calc R
C13 C 0.31415(18) 0.4488(5) 0.29929(17) 0.0605(11) Uani 1 1 d .
H13A H 0.2785 0.5603 0.2924 0.073 Uiso 1 1 calc R
C14 C 0.31950(19) 0.2586(5) 0.34568(16) 0.0554(10) Uani 1 1 d .
C15 C 0.3731(2) 0.1053(5) 0.35599(18) 0.0715(12) Uani 1 1 d .
H15A H 0.3776 -0.0237 0.3883 0.086 Uiso 1 1 calc R
C16 C 0.4200(2) 0.1340(5) 0.32093(18) 0.0675(12) Uani 1 1 d .
H16A H 0.4560 0.0237 0.3292 0.081 Uiso 1 1 calc R
C17 C 0.2699(2) 0.2260(6) 0.3822(2) 0.0663(12) Uani 1 1 d .
C18 C 0.2300(2) 0.1902(6) 0.41164(19) 0.0793(14) Uani 1 1 d .
H18 H 0.1976 0.1612 0.4357 0.095 Uiso 1 1 calc R
C21 C 0.43836(17) 0.3619(4) 0.15467(15) 0.0547(10) Uani 1 1 d .
C22 C 0.45900(17) 0.5401(4) 0.11779(16) 0.0622(11) Uani 1 1 d .
H22A H 0.4908 0.6551 0.1424 0.075 Uiso 1 1 calc R
C23 C 0.43335(19) 0.5521(5) 0.04442(17) 0.0697(12) Uani 1 1 d .
H23A H 0.4480 0.6741 0.0190 0.084 Uiso 1 1 calc R
C24 C 0.38682(19) 0.3871(5) 0.00876(17) 0.0761(13) Uani 1 1 d .
H24A H 0.3693 0.3950 -0.0413 0.091 Uiso 1 1 calc R
C25 C 0.3658(2) 0.2120(5) 0.04545(17) 0.0751(12) Uani 1 1 d .
H25A H 0.3343 0.0967 0.0205 0.090 Uiso 1 1 calc R
C26 C 0.39002(18) 0.2002(4) 0.11905(15) 0.0648(11) Uani 1 1 d .
H26A H 0.3736 0.0828 0.1444 0.078 Uiso 1 1 calc R

loop_
_atom_site_aniso_label
_atom_site_aniso_U_11
_atom_site_aniso_U_22
_atom_site_aniso_U_33
_atom_site_aniso_U_23
_atom_site_aniso_U_13
_atom_site_aniso_U_12
C1 0.073(3) 0.0369(12) 0.038(2) 0.0002(11) 0.010(2) -0.0022(14)
C11 0.066(3) 0.0413(13) 0.0377(19) 0.0005(12) -0.0017(18) -0.0011(16)
C12 0.071(3) 0.0576(16) 0.040(2) 0.0099(13) 0.004(2) 0.0038(18)
C13 0.067(3) 0.0574(15) 0.047(2) 0.0055(15) 0.001(2) 0.0040(18)
C14 0.067(3) 0.0564(15) 0.0342(19) -0.0019(13) 0.0019(19) -0.0076(17)
C15 0.102(4) 0.0501(16) 0.059(3) 0.0150(15) 0.019(2) 0.001(2)
C16 0.090(4) 0.0444(15) 0.070(3) 0.0152(14) 0.026(2) 0.0068(17)
C17 0.081(4) 0.0682(19) 0.041(2) 0.0045(16) 0.005(2) -0.010(2)
C18 0.086(4) 0.091(2) 0.047(3) 0.0040(19) -0.003(2) -0.016(2)
C21 0.078(3) 0.0439(13) 0.0365(19) 0.0016(12) 0.0085(17) 0.0046(15)
C22 0.079(3) 0.0502(14) 0.050(2) 0.0033(13) 0.009(2) 0.0021(16)
C23 0.094(3) 0.0616(16) 0.051(2) 0.0172(15) 0.018(2) 0.0136(19)
C24 0.113(4) 0.0608(16) 0.042(2) 0.0037(15) 0.004(2) 0.021(2)
C25 0.110(4) 0.0579(16) 0.045(2) -0.0129(15) 0.002(2) 0.0020(18)
C26 0.096(3) 0.0514(15) 0.039(2) -0.0018(13) 0.006(2) -0.0072(17)

loop_
_atom_type_symbol
_atom_type_description
_atom_type_scat_dispersion_real
_atom_type_scat_dispersion_imag
_atom_type_scat_source
C C 0.0181 0.0091 'International Tables Vol C Tables 4.2.6.8 and 6.1.1.4'
H H 0.0000 0.0000 'International Tables Vol C Tables 4.2.6.8 and 6.1.1.4'

loop_
_geom_angle_atom_site_label_1
_geom_angle_atom_site_label_2
_geom_angle_atom_site_label_3
_geom_angle
_geom_angle_site_symmetry_1
C1 C1 C11 123.9(4) 2_655
C1 C1 C21 120.3(4) 2_655
C11 C1 C21 115.8(3) .
C16 C11 C12 115.8(4) .
C16 C11 C1 121.2(3) .
C12 C11 C1 122.9(3) .
C13 C12 C11 122.9(3) .
C14 C13 C12 119.2(3) .
C15 C14 C13 118.6(4) .
C15 C14 C17 121.5(3) .
C13 C14 C17 119.9(3) .
C16 C15 C14 121.7(3) .
C15 C16 C11 121.8(4) .
C18 C17 C14 177.4(4) .
C22 C21 C26 119.9(3) .
C22 C21 C1 120.6(3) .
C26 C21 C1 119.5(3) .
C21 C22 C23 120.1(3) .
C24 C23 C22 120.0(3) .
C25 C24 C23 119.9(3) .
C24 C25 C26 120.9(3) .
C21 C26 C25 119.1(3) .

loop_
_geom_bond_atom_site_label_1
_geom_bond_atom_site_label_2
_geom_bond_distance
_geom_bond_site_symmetry_2
C1 C1 1.367(6) 2_655
C1 C11 1.475(4) .
C1 C21 1.512(4) .
C11 C16 1.395(4) .
C11 C12 1.398(4) .
C12 C13 1.389(4) .
C13 C14 1.387(4) .
C14 C15 1.379(4) .
C14 C17 1.439(6) .
C15 C16 1.366(5) .
C17 C18 1.167(5) .
C21 C22 1.378(4) .
C21 C26 1.385(4) .
C22 C23 1.393(4) .
C23 C24 1.376(4) .
C24 C25 1.366(4) .
C25 C26 1.395(4) .

loop_
_geom_torsion_atom_site_label_1
_geom_torsion_atom_site_label_2
_geom_torsion_atom_site_label_3
_geom_torsion_atom_site_label_4
_geom_torsion
_geom_torsion_site_symmetry_1
C1 C1 C11 C16 -51.7(3) 2_655
C21 C1 C11 C16 125.7(3) .
C1 C1 C11 C12 131.1(2) 2_655
C21 C1 C11 C12 -51.6(3) .
C16 C11 C12 C13 1.9(4) .
C1 C11 C12 C13 179.3(3) .
C11 C12 C13 C14 -2.6(5) .
C12 C13 C14 C15 2.1(4) .
C12 C13 C14 C17 -178.3(3) .
C13 C14 C15 C16 -1.1(5) .
C17 C14 C15 C16 179.3(3) .
C14 C15 C16 C11 0.5(5) .
C12 C11 C16 C15 -0.8(5) .
C1 C11 C16 C15 -178.3(3) .
C15 C14 C17 C18 -33(10) .
C13 C14 C17 C18 148(10) .
C1 C1 C21 C22 -51.9(3) 2_655
C11 C1 C21 C22 130.6(3) .
C1 C1 C21 C26 130.3(3) 2_655
C11 C1 C21 C26 -47.2(4) .
C26 C21 C22 C23 -2.6(5) .
C1 C21 C22 C23 179.6(3) .
C21 C22 C23 C24 0.7(5) .
C22 C23 C24 C25 0.1(5) .
C23 C24 C25 C26 1.2(6) .
C22 C21 C26 C25 3.8(5) .
C1 C21 C26 C25 -178.4(3) .
C24 C25 C26 C21 -3.1(5) .
